data_1562350
loop_
_publ_author_name
'Cheng, Meimei'
'Li, Pinglin'
'Jiang, Yun'
'Tang, Xuli'
'Zhang, Wenjie'
'Wang, Qi'
'Li, Guoqiang'

_publ_section_title
;
 Penitol A and Penicitols E-I: Citrinin Derivatives from <i>Penicillium
 citrinum</i> and the Structure Revision of Previously Proposed Analogues.
;
_journal_issue 4
_journal_name_full 'Journal of natural products'
_journal_page_first 1345
_journal_page_last 1352
_journal_paper_doi 10.1021/acs.jnatprod.1c00082
_journal_volume 84
_journal_year 2021
_chemical_absolute_configuration unk
_chemical_formula_moiety 'C18 H24 O4, C H4 O'
_chemical_formula_sum 'C19 H28 O5'
_chemical_formula_weight 336.41
_space_group_crystal_system orthorhombic
_space_group_IT_number 19
_space_group_name_Hall 'P 2ac 2ab'
_space_group_name_H-M_alt 'P 21 21 21'
_atom_sites_solution_hydrogens geom
_atom_sites_solution_primary dual
_audit_creation_date 2020-06-16
_audit_creation_method
;
Olex2 1.2
(compiled 2018.05.29 svn.r3508 for OlexSys, GUI svn.r5506)
;
_cell_angle_alpha 90
_cell_angle_beta 90
_cell_angle_gamma 90
_cell_formula_units_Z 4
_cell_length_a 8.7654(4)
_cell_length_b 12.6378(6)
_cell_length_c 15.3841(7)
_cell_measurement_reflns_used 9889
_cell_measurement_temperature 150(2)
_cell_measurement_theta_max 78.39
_cell_measurement_theta_min 2.87
_cell_volume 1704.18(14)
_computing_cell_refinement 'SAINT v8.37A (Bruker, 2015)'
_computing_data_reduction 'SAINT v8.37A (Bruker, 2015)'
_computing_molecular_graphics 'Olex2 (Dolomanov et al., 2009)'
_computing_publication_material 'Olex2 (Dolomanov et al., 2009)'
_computing_structure_refinement 'ShelXL (Sheldrick, 2015)'
_computing_structure_solution 'ShelXT (Sheldrick, 2015)'
_diffrn_ambient_temperature 150.0
_diffrn_measured_fraction_theta_full 0.990
_diffrn_measured_fraction_theta_max 0.981
_diffrn_measurement_device_type 'Bruker APEX-II CCD'
_diffrn_measurement_method '\f and \w scans'
_diffrn_radiation_type CuK\a
_diffrn_radiation_wavelength 1.54178
_diffrn_reflns_av_R_equivalents 0.0364
_diffrn_reflns_av_unetI/netI 0.0175
_diffrn_reflns_Laue_measured_fraction_full 0.990
_diffrn_reflns_Laue_measured_fraction_max 0.981
_diffrn_reflns_limit_h_max 10
_diffrn_reflns_limit_h_min -9
_diffrn_reflns_limit_k_max 16
_diffrn_reflns_limit_k_min -15
_diffrn_reflns_limit_l_max 19
_diffrn_reflns_limit_l_min -19
_diffrn_reflns_number 38456
_diffrn_reflns_point_group_measured_fraction_full 0.991
_diffrn_reflns_point_group_measured_fraction_max 0.976
_diffrn_reflns_theta_full 67.679
_diffrn_reflns_theta_max 79.348
_diffrn_reflns_theta_min 4.528
_diffrn_standards_number 0
_exptl_absorpt_coefficient_mu 0.762
_exptl_absorpt_correction_T_max 0.7542
_exptl_absorpt_correction_T_min 0.6694
_exptl_absorpt_correction_type none
_exptl_absorpt_process_details
;
SADABS-2016/2 (Bruker,2016/2) was used for absorption correction.
wR2(int) was 0.1078 before and 0.0549 after correction.
The Ratio of minimum to maximum transmission is 0.8876.
The \l/2 correction factor is Not present.
;
_exptl_crystal_density_diffrn 1.311
_exptl_crystal_description block
_exptl_crystal_F_000 728
_exptl_crystal_size_max 0.11
_exptl_crystal_size_mid 0.1
_exptl_crystal_size_min 0.09
_refine_diff_density_max 0.212
_refine_diff_density_min -0.214
_refine_diff_density_rms 0.036
_refine_ls_abs_structure_details
;
 Flack x determined using 1464 quotients [(I+)-(I-)]/[(I+)+(I-)]
 (Parsons, Flack and Wagner, Acta Cryst. B69 (2013) 249-259).
;
_refine_ls_abs_structure_Flack 0.07(4)
_refine_ls_extinction_method none
_refine_ls_goodness_of_fit_ref 1.048
_refine_ls_hydrogen_treatment constr
_refine_ls_matrix_type full
_refine_ls_number_parameters 224
_refine_ls_number_reflns 3610
_refine_ls_number_restraints 0
_refine_ls_restrained_S_all 1.048
_refine_ls_R_factor_all 0.0302
_refine_ls_R_factor_gt 0.0292
_refine_ls_shift/su_max 0.000
_refine_ls_shift/su_mean 0.000
_refine_ls_structure_factor_coef Fsqd
_refine_ls_weighting_details 'w=1/[\s^2^(Fo^2^)+(0.0386P)^2^+0.4911P] where P=(Fo^2^+2Fc^2^)/3'
_refine_ls_weighting_scheme calc
_refine_ls_wR_factor_gt 0.0756
_refine_ls_wR_factor_ref 0.0765
_reflns_Friedel_coverage 0.736
_reflns_Friedel_fraction_full 0.992
_reflns_Friedel_fraction_max 0.970
_reflns_number_gt 3514
_reflns_number_total 3610
_reflns_threshold_expression 'I > 2\s(I)'
_cod_data_source_file np1c00082_si_003.cif
_cod_data_source_block cu_0615_9_0m
_cod_database_code 1562350
_shelx_shelxl_version_number 2014/7
_shelx_space_group_comment
;
The symmetry employed for this shelxl refinement is uniquely defined
by the following loop, which should always be used as a source of
symmetry information in preference to the above space-group names.
They are only intended as comments.
;
_shelx_estimated_absorpt_t_max 0.935
_shelx_estimated_absorpt_t_min 0.921
_olex2_refinement_description
;
1. Fixed Uiso
 At 1.2 times of:
  All C(H) groups, All C(H,H) groups
 At 1.5 times of:
  All C(H,H,H) groups, All O(H) groups
2.a Ternary CH refined with riding coordinates:
 C6(H6), C7(H7), C8(H8), C10(H10)
2.b Secondary CH2 refined with riding coordinates:
 C2(H2A,H2B), C3(H3A,H3B), C4(H4A,H4B), C5(H5A,H5B)
2.c Aromatic/amide H refined with riding coordinates:
 C15(H15)
2.d Idealised Me refined as rotating group:
 C9(H9A,H9B,H9C), C11(H11A,H11B,H11C), C18(H18A,H18B,H18C), C19(H19A,H19B,H19C)
2.e Idealised tetrahedral OH refined as rotating group:
 O1(H1), O3(H3), O5(H5)
;
_olex2_submission_special_instructions 'No special instructions were received'

loop_
_space_group_symop_operation_xyz
'x, y, z'
'-x+1/2, -y, z+1/2'
'x+1/2, -y+1/2, -z'
'-x, y+1/2, -z+1/2'

loop_
_atom_site_label
_atom_site_type_symbol
_atom_site_fract_x
_atom_site_fract_y
_atom_site_fract_z
_atom_site_U_iso_or_equiv
_atom_site_adp_type
_atom_site_occupancy
_atom_site_site_symmetry_order
_atom_site_calc_flag
_atom_site_refinement_flags_posn
_atom_site_refinement_flags_adp
_atom_site_refinement_flags_occupancy
_atom_site_disorder_assembly
_atom_site_disorder_group
O1 O -0.00700(14) 0.19919(10) 0.25421(8) 0.0184(3) Uani 1 1 d . . . . .
H1 H -0.0964 0.2182 0.2662 0.028 Uiso 1 1 calc GR . . . .
O2 O 0.11583(14) 0.36187(9) 0.26788(8) 0.0188(3) Uani 1 1 d . . . . .
O3 O 0.36244(16) 0.59263(10) 0.07035(8) 0.0239(3) Uani 1 1 d . . . . .
H3 H 0.3305 0.6370 0.1067 0.036 Uiso 1 1 calc GR . . . .
O4 O 0.44497(13) 0.13750(9) 0.20366(8) 0.0162(2) Uani 1 1 d . . . . .
C1 C 0.09717(19) 0.25780(13) 0.30471(11) 0.0157(3) Uani 1 1 d . . . . .
C2 C 0.0409(2) 0.27798(14) 0.39655(11) 0.0188(3) Uani 1 1 d . . . . .
H2A H -0.0611 0.3114 0.3940 0.023 Uiso 1 1 calc R . . . .
H2B H 0.1112 0.3279 0.4258 0.023 Uiso 1 1 calc R . . . .
C3 C 0.0309(2) 0.17623(15) 0.44967(11) 0.0211(4) Uani 1 1 d . . . . .
H3A H 0.0032 0.1935 0.5104 0.025 Uiso 1 1 calc R . . . .
H3B H -0.0498 0.1302 0.4253 0.025 Uiso 1 1 calc R . . . .
C4 C 0.1830(2) 0.11764(15) 0.44837(11) 0.0214(4) Uani 1 1 d . . . . .
H4A H 0.1726 0.0502 0.4806 0.026 Uiso 1 1 calc R . . . .
H4B H 0.2613 0.1610 0.4781 0.026 Uiso 1 1 calc R . . . .
C5 C 0.2352(2) 0.09443(14) 0.35497(11) 0.0193(3) Uani 1 1 d . . . . .
H5A H 0.3353 0.0582 0.3562 0.023 Uiso 1 1 calc R . . . .
H5B H 0.1608 0.0468 0.3264 0.023 Uiso 1 1 calc R . . . .
C6 C 0.24839(19) 0.19725(13) 0.30309(11) 0.0155(3) Uani 1 1 d . . . . .
H6 H 0.3276 0.2424 0.3316 0.019 Uiso 1 1 calc R . . . .
C7 C 0.29391(18) 0.18248(13) 0.20837(10) 0.0143(3) Uani 1 1 d . . . . .
H7 H 0.2194 0.1345 0.1789 0.017 Uiso 1 1 calc R . . . .
C8 C 0.4795(2) 0.11371(13) 0.11400(11) 0.0174(3) Uani 1 1 d . . . . .
H8 H 0.3978 0.0661 0.0910 0.021 Uiso 1 1 calc R . . . .
C9 C 0.6287(2) 0.05356(15) 0.11298(13) 0.0250(4) Uani 1 1 d . . . . .
H9A H 0.7103 0.0990 0.1353 0.037 Uiso 1 1 calc GR . . . .
H9B H 0.6526 0.0322 0.0533 0.037 Uiso 1 1 calc GR . . . .
H9C H 0.6197 -0.0095 0.1497 0.037 Uiso 1 1 calc GR . . . .
C10 C 0.4852(2) 0.21397(13) 0.05620(11) 0.0176(3) Uani 1 1 d . . . . .
H10 H 0.5942 0.2371 0.0533 0.021 Uiso 1 1 calc R . . . .
C11 C 0.4370(2) 0.18325(15) -0.03637(11) 0.0241(4) Uani 1 1 d . . . . .
H11A H 0.3301 0.1606 -0.0361 0.036 Uiso 1 1 calc GR . . . .
H11B H 0.5014 0.1251 -0.0571 0.036 Uiso 1 1 calc GR . . . .
H11C H 0.4488 0.2444 -0.0749 0.036 Uiso 1 1 calc GR . . . .
C12 C 0.39368(18) 0.30642(13) 0.09309(10) 0.0156(3) Uani 1 1 d . . . . .
C13 C 0.29572(19) 0.28836(13) 0.16354(11) 0.0155(3) Uani 1 1 d . . . . .
C14 C 0.21492(18) 0.37249(13) 0.19935(11) 0.0159(3) Uani 1 1 d . . . . .
C15 C 0.2347(2) 0.47493(14) 0.16859(11) 0.0183(3) Uani 1 1 d . . . . .
H15 H 0.1799 0.5321 0.1937 0.022 Uiso 1 1 calc R . . . .
C16 C 0.3354(2) 0.49235(13) 0.10070(11) 0.0175(3) Uani 1 1 d . . . . .
C17 C 0.41375(19) 0.40902(14) 0.05964(11) 0.0173(3) Uani 1 1 d . . . . .
C18 C 0.5172(2) 0.43494(14) -0.01579(11) 0.0210(4) Uani 1 1 d . . . . .
H18A H 0.5964 0.3805 -0.0208 0.031 Uiso 1 1 calc GR . . . .
H18B H 0.5652 0.5040 -0.0060 0.031 Uiso 1 1 calc GR . . . .
H18C H 0.4573 0.4372 -0.0696 0.031 Uiso 1 1 calc GR . . . .
O5 O 0.67914(15) 0.24080(10) 0.29047(9) 0.0238(3) Uani 1 1 d . . . . .
H5 H 0.6098 0.2091 0.2632 0.036 Uiso 1 1 calc GR . . . .
C19 C 0.6537(3) 0.35210(17) 0.28615(17) 0.0382(5) Uani 1 1 d . . . . .
H19A H 0.5820 0.3677 0.2390 0.057 Uiso 1 1 calc GR . . . .
H19B H 0.7506 0.3883 0.2751 0.057 Uiso 1 1 calc GR . . . .
H19C H 0.6110 0.3768 0.3414 0.057 Uiso 1 1 calc GR . . . .

loop_
_atom_site_aniso_label
_atom_site_aniso_U_11
_atom_site_aniso_U_22
_atom_site_aniso_U_33
_atom_site_aniso_U_23
_atom_site_aniso_U_13
_atom_site_aniso_U_12
O1 0.0145(5) 0.0234(6) 0.0173(6) -0.0032(5) -0.0008(4) -0.0004(5)
O2 0.0217(6) 0.0158(6) 0.0189(6) 0.0015(5) 0.0063(5) 0.0027(5)
O3 0.0320(7) 0.0170(6) 0.0226(6) 0.0044(5) 0.0033(5) -0.0010(5)
O4 0.0149(5) 0.0187(6) 0.0150(5) 0.0002(4) 0.0016(4) 0.0028(4)
C1 0.0167(7) 0.0158(7) 0.0145(7) 0.0003(6) 0.0006(6) -0.0019(6)
C2 0.0204(8) 0.0202(8) 0.0157(8) -0.0024(6) 0.0022(6) 0.0014(7)
C3 0.0216(9) 0.0261(9) 0.0157(8) 0.0007(7) 0.0045(6) -0.0002(7)
C4 0.0222(9) 0.0256(9) 0.0165(8) 0.0046(7) 0.0015(7) 0.0014(7)
C5 0.0201(8) 0.0194(8) 0.0186(8) 0.0031(7) 0.0018(6) 0.0020(7)
C6 0.0159(7) 0.0167(8) 0.0139(7) -0.0004(6) 0.0006(6) -0.0011(6)
C7 0.0120(7) 0.0164(7) 0.0145(7) 0.0003(6) 0.0014(6) 0.0010(6)
C8 0.0184(8) 0.0183(8) 0.0154(7) -0.0009(6) 0.0040(6) 0.0013(6)
C9 0.0245(9) 0.0267(9) 0.0237(9) 0.0026(7) 0.0070(7) 0.0088(8)
C10 0.0153(8) 0.0200(8) 0.0174(7) 0.0010(6) 0.0033(6) 0.0004(6)
C11 0.0279(10) 0.0267(9) 0.0177(8) -0.0002(7) 0.0035(7) 0.0013(8)
C12 0.0141(7) 0.0192(8) 0.0135(7) -0.0004(6) -0.0017(6) -0.0002(6)
C13 0.0149(7) 0.0166(8) 0.0151(7) -0.0004(6) -0.0020(6) -0.0007(6)
C14 0.0160(7) 0.0190(8) 0.0125(7) 0.0004(6) -0.0012(6) -0.0002(6)
C15 0.0205(8) 0.0172(8) 0.0172(7) -0.0006(6) -0.0020(6) 0.0022(7)
C16 0.0193(8) 0.0173(8) 0.0158(7) 0.0032(6) -0.0044(6) -0.0027(6)
C17 0.0146(8) 0.0224(8) 0.0148(7) 0.0016(6) -0.0016(6) -0.0019(6)
C18 0.0193(8) 0.0238(8) 0.0198(8) 0.0049(7) 0.0007(7) -0.0025(7)
O5 0.0189(6) 0.0228(6) 0.0298(7) -0.0026(5) -0.0032(5) 0.0001(5)
C19 0.0366(11) 0.0228(10) 0.0550(15) 0.0008(10) -0.0132(10) 0.0030(9)

loop_
_atom_type_symbol
_atom_type_description
_atom_type_scat_dispersion_real
_atom_type_scat_dispersion_imag
_atom_type_scat_source
C C 0.0181 0.0091 'International Tables Vol C Tables 4.2.6.8 and 6.1.1.4'
H H 0.0000 0.0000 'International Tables Vol C Tables 4.2.6.8 and 6.1.1.4'
O O 0.0492 0.0322 'International Tables Vol C Tables 4.2.6.8 and 6.1.1.4'

loop_
_geom_angle_atom_site_label_1
_geom_angle_atom_site_label_2
_geom_angle_atom_site_label_3
_geom_angle
_geom_angle_site_symmetry_1
_geom_angle_site_symmetry_3
_geom_angle_publ_flag
C1 O1 H1 109.5 . . ?
C14 O2 C1 117.58(12) . . ?
C16 O3 H3 109.5 . . ?
C7 O4 C8 108.79(12) . . ?
O1 C1 O2 109.66(13) . . ?
O1 C1 C2 113.02(14) . . ?
O1 C1 C6 106.82(13) . . ?
O2 C1 C2 104.45(13) . . ?
O2 C1 C6 110.58(13) . . ?
C2 C1 C6 112.36(14) . . ?
C1 C2 H2A 109.2 . . ?
C1 C2 H2B 109.2 . . ?
C1 C2 C3 112.06(14) . . ?
H2A C2 H2B 107.9 . . ?
C3 C2 H2A 109.2 . . ?
C3 C2 H2B 109.2 . . ?
C2 C3 H3A 109.5 . . ?
C2 C3 H3B 109.5 . . ?
H3A C3 H3B 108.1 . . ?
C4 C3 C2 110.60(14) . . ?
C4 C3 H3A 109.5 . . ?
C4 C3 H3B 109.5 . . ?
C3 C4 H4A 109.3 . . ?
C3 C4 H4B 109.3 . . ?
C3 C4 C5 111.43(14) . . ?
H4A C4 H4B 108.0 . . ?
C5 C4 H4A 109.3 . . ?
C5 C4 H4B 109.3 . . ?
C4 C5 H5A 109.6 . . ?
C4 C5 H5B 109.6 . . ?
H5A C5 H5B 108.1 . . ?
C6 C5 C4 110.39(14) . . ?
C6 C5 H5A 109.6 . . ?
C6 C5 H5B 109.6 . . ?
C1 C6 H6 108.0 . . ?
C5 C6 C1 110.52(13) . . ?
C5 C6 H6 108.0 . . ?
C7 C6 C1 107.69(13) . . ?
C7 C6 C5 114.53(13) . . ?
C7 C6 H6 108.0 . . ?
O4 C7 C6 109.69(13) . . ?
O4 C7 H7 109.7 . . ?
O4 C7 C13 108.51(12) . . ?
C6 C7 H7 109.7 . . ?
C13 C7 C6 109.41(13) . . ?
C13 C7 H7 109.7 . . ?
O4 C8 H8 108.2 . . ?
O4 C8 C9 107.19(14) . . ?
O4 C8 C10 112.64(13) . . ?
C9 C8 H8 108.2 . . ?
C9 C8 C10 112.14(14) . . ?
C10 C8 H8 108.2 . . ?
C8 C9 H9A 109.5 . . ?
C8 C9 H9B 109.5 . . ?
C8 C9 H9C 109.5 . . ?
H9A C9 H9B 109.5 . . ?
H9A C9 H9C 109.5 . . ?
H9B C9 H9C 109.5 . . ?
C8 C10 H10 107.2 . . ?
C11 C10 C8 108.46(14) . . ?
C11 C10 H10 107.2 . . ?
C12 C10 C8 113.29(13) . . ?
C12 C10 H10 107.2 . . ?
C12 C10 C11 113.18(14) . . ?
C10 C11 H11A 109.5 . . ?
C10 C11 H11B 109.5 . . ?
C10 C11 H11C 109.5 . . ?
H11A C11 H11B 109.5 . . ?
H11A C11 H11C 109.5 . . ?
H11B C11 H11C 109.5 . . ?
C13 C12 C10 119.00(14) . . ?
C13 C12 C17 120.66(15) . . ?
C17 C12 C10 120.26(14) . . ?
C12 C13 C7 120.37(14) . . ?
C14 C13 C7 119.50(14) . . ?
C14 C13 C12 119.58(15) . . ?
O2 C14 C13 123.48(15) . . ?
O2 C14 C15 115.57(15) . . ?
C15 C14 C13 120.92(16) . . ?
C14 C15 H15 120.5 . . ?
C16 C15 C14 118.97(16) . . ?
C16 C15 H15 120.5 . . ?
O3 C16 C15 120.90(15) . . ?
O3 C16 C17 117.05(15) . . ?
C15 C16 C17 122.05(16) . . ?
C12 C17 C16 117.70(15) . . ?
C12 C17 C18 123.84(15) . . ?
C16 C17 C18 118.43(15) . . ?
C17 C18 H18A 109.5 . . ?
C17 C18 H18B 109.5 . . ?
C17 C18 H18C 109.5 . . ?
H18A C18 H18B 109.5 . . ?
H18A C18 H18C 109.5 . . ?
H18B C18 H18C 109.5 . . ?
C19 O5 H5 109.5 . . ?
O5 C19 H19A 109.5 . . ?
O5 C19 H19B 109.5 . . ?
O5 C19 H19C 109.5 . . ?
H19A C19 H19B 109.5 . . ?
H19A C19 H19C 109.5 . . ?
H19B C19 H19C 109.5 . . ?

loop_
_geom_bond_atom_site_label_1
_geom_bond_atom_site_label_2
_geom_bond_distance
_geom_bond_site_symmetry_2
_geom_bond_publ_flag
O1 H1 0.8400 . ?
O1 C1 1.409(2) . ?
O2 C1 1.441(2) . ?
O2 C14 1.373(2) . ?
O3 H3 0.8400 . ?
O3 C16 1.371(2) . ?
O4 C7 1.4428(18) . ?
O4 C8 1.4438(19) . ?
C1 C2 1.518(2) . ?
C1 C6 1.531(2) . ?
C2 H2A 0.9900 . ?
C2 H2B 0.9900 . ?
C2 C3 1.526(2) . ?
C3 H3A 0.9900 . ?
C3 H3B 0.9900 . ?
C3 C4 1.525(3) . ?
C4 H4A 0.9900 . ?
C4 H4B 0.9900 . ?
C4 C5 1.536(2) . ?
C5 H5A 0.9900 . ?
C5 H5B 0.9900 . ?
C5 C6 1.529(2) . ?
C6 H6 1.0000 . ?
C6 C7 1.522(2) . ?
C7 H7 1.0000 . ?
C7 C13 1.505(2) . ?
C8 H8 1.0000 . ?
C8 C9 1.513(2) . ?
C8 C10 1.549(2) . ?
C9 H9A 0.9800 . ?
C9 H9B 0.9800 . ?
C9 H9C 0.9800 . ?
C10 H10 1.0000 . ?
C10 C11 1.535(2) . ?
C10 C12 1.527(2) . ?
C11 H11A 0.9800 . ?
C11 H11B 0.9800 . ?
C11 H11C 0.9800 . ?
C12 C13 1.401(2) . ?
C12 C17 1.406(2) . ?
C13 C14 1.391(2) . ?
C14 C15 1.389(2) . ?
C15 H15 0.9500 . ?
C15 C16 1.385(2) . ?
C16 C17 1.407(2) . ?
C17 C18 1.509(2) . ?
C18 H18A 0.9800 . ?
C18 H18B 0.9800 . ?
C18 H18C 0.9800 . ?
O5 H5 0.8400 . ?
O5 C19 1.426(2) . ?
C19 H19A 0.9800 . ?
C19 H19B 0.9800 . ?
C19 H19C 0.9800 . ?

loop_
_geom_torsion_atom_site_label_1
_geom_torsion_atom_site_label_2
_geom_torsion_atom_site_label_3
_geom_torsion_atom_site_label_4
_geom_torsion
_geom_torsion_site_symmetry_1
_geom_torsion_site_symmetry_2
_geom_torsion_site_symmetry_3
_geom_torsion_site_symmetry_4
_geom_torsion_publ_flag
O1 C1 C2 C3 67.12(19) . . . . ?
O1 C1 C6 C5 -69.81(16) . . . . ?
O1 C1 C6 C7 55.97(16) . . . . ?
O2 C1 C2 C3 -173.75(14) . . . . ?
O2 C1 C6 C5 170.93(13) . . . . ?
O2 C1 C6 C7 -63.29(16) . . . . ?
O2 C14 C15 C16 178.64(14) . . . . ?
O3 C16 C17 C12 176.60(14) . . . . ?
O3 C16 C17 C18 -1.8(2) . . . . ?
O4 C7 C13 C12 31.52(19) . . . . ?
O4 C7 C13 C14 -139.96(15) . . . . ?
O4 C8 C10 C11 -150.15(14) . . . . ?
O4 C8 C10 C12 -23.60(19) . . . . ?
C1 O2 C14 C13 0.8(2) . . . . ?
C1 O2 C14 C15 -177.11(14) . . . . ?
C1 C2 C3 C4 54.0(2) . . . . ?
C1 C6 C7 O4 172.88(12) . . . . ?
C1 C6 C7 C13 53.96(17) . . . . ?
C2 C1 C6 C5 54.66(18) . . . . ?
C2 C1 C6 C7 -179.56(13) . . . . ?
C2 C3 C4 C5 -56.1(2) . . . . ?
C3 C4 C5 C6 57.65(19) . . . . ?
C4 C5 C6 C1 -56.01(18) . . . . ?
C4 C5 C6 C7 -177.85(14) . . . . ?
C5 C6 C7 O4 -63.75(17) . . . . ?
C5 C6 C7 C13 177.33(14) . . . . ?
C6 C1 C2 C3 -53.86(19) . . . . ?
C6 C7 C13 C12 151.17(15) . . . . ?
C6 C7 C13 C14 -20.3(2) . . . . ?
C7 O4 C8 C9 -172.51(13) . . . . ?
C7 O4 C8 C10 63.67(16) . . . . ?
C7 C13 C14 O2 -8.9(2) . . . . ?
C7 C13 C14 C15 168.88(15) . . . . ?
C8 O4 C7 C6 173.97(13) . . . . ?
C8 O4 C7 C13 -66.56(15) . . . . ?
C8 C10 C12 C13 -10.8(2) . . . . ?
C8 C10 C12 C17 165.88(14) . . . . ?
C9 C8 C10 C11 88.82(18) . . . . ?
C9 C8 C10 C12 -144.63(15) . . . . ?
C10 C12 C13 C7 6.7(2) . . . . ?
C10 C12 C13 C14 178.19(15) . . . . ?
C10 C12 C17 C16 -175.05(15) . . . . ?
C10 C12 C17 C18 3.2(2) . . . . ?
C11 C10 C12 C13 113.19(17) . . . . ?
C11 C10 C12 C17 -70.1(2) . . . . ?
C12 C13 C14 O2 179.50(14) . . . . ?
C12 C13 C14 C15 -2.7(2) . . . . ?
C13 C12 C17 C16 1.6(2) . . . . ?
C13 C12 C17 C18 179.86(15) . . . . ?
C13 C14 C15 C16 0.6(2) . . . . ?
C14 O2 C1 O1 -81.89(17) . . . . ?
C14 O2 C1 C2 156.72(14) . . . . ?
C14 O2 C1 C6 35.64(18) . . . . ?
C14 C15 C16 O3 -177.69(16) . . . . ?
C14 C15 C16 C17 2.6(3) . . . . ?
C15 C16 C17 C12 -3.7(2) . . . . ?
C15 C16 C17 C18 177.94(15) . . . . ?
C17 C12 C13 C7 -169.97(15) . . . . ?
C17 C12 C13 C14 1.5(2) . . . . ?
